data_1506362
loop_
_publ_author_name
'Ye, Kaiqi'
'Wang, Jia'
'Sun, Hui'
'Liu, Yu'
'Mu, Zhongcheng'
'Li, Fei'
'Jiang, Shimei'
'Zhang, Jingying'
'Zhang, Hongxing'
'Wang, Yue'
'Che, Chi-Ming'

_publ_section_title
;
 Supramolecular structures and assembly and luminescent properties of
 quinacridone derivatives.
;
_journal_issue 16
_journal_name_full 'The journal of physical chemistry. B'
_journal_page_first 8008
_journal_page_last 8016
_journal_paper_doi 10.1021/jp0444767
_journal_volume 109
_journal_year 2005
_chemical_formula_sum 'C32 H36 N2 O2'
_chemical_formula_weight 480.63
_chemical_name_common Dibutyl-tetramethyl-quinacridone
_chemical_name_systematic
; 
 ? 
;
_space_group_IT_number 14
_symmetry_cell_setting monoclinic
_symmetry_space_group_name_Hall '-P 2ybc'
_symmetry_space_group_name_H-M 'P 1 21/c 1'
_atom_sites_solution_hydrogens geom
_atom_sites_solution_primary direct
_atom_sites_solution_secondary difmap
_audit_creation_method SHELXL-97
_cell_angle_alpha 90.00
_cell_angle_beta 98.732(2)
_cell_angle_gamma 90.00
_cell_formula_units_Z 2
_cell_length_a 5.08940(10)
_cell_length_b 16.0916(13)
_cell_length_c 15.8959(4)
_cell_measurement_reflns_used 3763
_cell_measurement_temperature 293(2)
_cell_measurement_theta_max 27.48
_cell_measurement_theta_min 1.18
_cell_volume 1286.73(11)
_computing_cell_refinement PROCESS-AUTO
_computing_data_collection PROCESS-AUTO
_computing_data_reduction PROCESS-AUTO
_computing_molecular_graphics 'SHELXL-97 (Sheldrick, 1997)'
_computing_publication_material 'SHELXL-97 (Sheldrick, 1997)'
_computing_structure_refinement 'SHELXL-97 (Sheldrick, 1997)'
_computing_structure_solution 'SHELXS-97 (Sheldrick, 1990)'
_diffrn_ambient_temperature 293(2)
_diffrn_detector_area_resol_mean 10.0
_diffrn_measured_fraction_theta_full 0.974
_diffrn_measured_fraction_theta_max 0.974
_diffrn_measurement_device_type 'Rigaku RAXIS-RAPID'
_diffrn_measurement_method 'Omega scan'
_diffrn_radiation_monochromator graphite
_diffrn_radiation_source 'fine-focus sealed tube'
_diffrn_radiation_type MoK\a
_diffrn_radiation_wavelength 0.71073
_diffrn_reflns_av_R_equivalents 0.0643
_diffrn_reflns_av_sigmaI/netI 0.1992
_diffrn_reflns_limit_h_max 6
_diffrn_reflns_limit_h_min -6
_diffrn_reflns_limit_k_max 20
_diffrn_reflns_limit_k_min 0
_diffrn_reflns_limit_l_max 20
_diffrn_reflns_limit_l_min -5
_diffrn_reflns_number 2883
_diffrn_reflns_theta_full 27.48
_diffrn_reflns_theta_max 27.48
_diffrn_reflns_theta_min 1.81
_diffrn_standards_decay_% none
_diffrn_standards_interval_count none
_diffrn_standards_interval_time none
_diffrn_standards_number none
_exptl_absorpt_coefficient_mu 0.077
_exptl_absorpt_correction_T_max 0.9937
_exptl_absorpt_correction_T_min 0.9682
_exptl_absorpt_correction_type multi-scan
_exptl_absorpt_process_details 'Higash,T(1995) Progrom for Absorption Correcttion'
_exptl_crystal_colour red
_exptl_crystal_density_diffrn 1.241
_exptl_crystal_density_meas ?
_exptl_crystal_density_method 'not measured'
_exptl_crystal_description prism
_exptl_crystal_F_000 516
_exptl_crystal_size_max 0.42
_exptl_crystal_size_mid 0.09
_exptl_crystal_size_min 0.08
_refine_diff_density_max 0.420
_refine_diff_density_min -0.389
_refine_diff_density_rms 0.152
_refine_ls_extinction_coef 0
_refine_ls_extinction_method none
_refine_ls_goodness_of_fit_ref 0.729
_refine_ls_hydrogen_treatment mixed
_refine_ls_matrix_type full
_refine_ls_number_parameters 163
_refine_ls_number_reflns 2883
_refine_ls_number_restraints 0
_refine_ls_restrained_S_all 0.729
_refine_ls_R_factor_all 0.1847
_refine_ls_R_factor_gt 0.0619
_refine_ls_shift/su_max 0.000
_refine_ls_shift/su_mean 0.000
_refine_ls_structure_factor_coef Fsqd
_refine_ls_weighting_details 'calc w=1/[\s^2^(Fo^2^)+(0.0889P)^2^+0.0000P] where P=(Fo^2^+2Fc^2^)/3'
_refine_ls_weighting_scheme calc
_refine_ls_wR_factor_gt 0.1559
_refine_ls_wR_factor_ref 0.1983
_reflns_number_gt 818
_reflns_number_total 2883
_reflns_threshold_expression >2sigma(I)
_cod_data_source_file jp0444767si20041205_074044.cif
_cod_data_source_block 2
_cod_depositor_comments
;
The following automatic conversions were performed:

'_symmetry_cell_setting' value 'Monoclinic' changed to 'monoclinic'
according to /home/saulius/struct/CIF-dictionaries/cif_core.dic
dictionary named 'cif_core.dic' version 2.4.1 from 2010-06-29.

Automatic conversion script
Id: cif_fix_values 1715 2011-07-08 13:25:40Z adriana 

The following automatic conversions were performed:

'_exptl_crystal_density_meas' value 'none' was changed to '?' - the
value is perceived as not measured.

Automatic conversion script
Id: cif_fix_values 3008 2015-01-20 13:52:24Z robertas 
;
_cod_original_sg_symbol_H-M P2(1)/c
_cod_database_code 1506362

loop_
_symmetry_equiv_pos_as_xyz
'x, y, z'
'-x, y+1/2, -z+1/2'
'-x, -y, -z'
'x, -y-1/2, z-1/2'

loop_
_atom_site_label
_atom_site_type_symbol
_atom_site_fract_x
_atom_site_fract_y
_atom_site_fract_z
_atom_site_U_iso_or_equiv
_atom_site_adp_type
_atom_site_occupancy
_atom_site_symmetry_multiplicity
_atom_site_calc_flag
O1 O 0.1774(6) 0.39085(16) 0.31919(17) 0.0768(9) Uani 1 1 d
N1 N 0.3601(5) 0.61058(17) 0.44246(19) 0.0463(8) Uani 1 1 d
C1 C 0.2329(7) 0.4581(2) 0.3537(2) 0.0509(10) Uani 1 1 d
C2 C 0.4155(7) 0.5173(2) 0.3251(2) 0.0488(10) Uani 1 1 d
C3 C 0.5440(7) 0.5010(2) 0.2542(2) 0.0545(10) Uani 1 1 d
C4 C 0.7088(8) 0.5594(3) 0.2284(3) 0.0649(12) Uani 1 1 d
H4 H 0.7955 0.5477 0.1823 0.080 Uiso 1 1 calc
C5 C 0.7510(7) 0.6360(2) 0.2689(3) 0.0545(10) Uani 1 1 d
C6 C 0.6325(7) 0.6528(2) 0.3381(2) 0.0518(10) Uani 1 1 d
H6 H 0.6605 0.7040 0.3650 0.080 Uiso 1 1 calc
C7 C 0.4669(7) 0.5934(2) 0.3697(2) 0.0467(9) Uani 1 1 d
C8 C 0.1826(6) 0.5566(2) 0.4715(2) 0.0429(9) Uani 1 1 d
C9 C 0.1153(7) 0.4813(2) 0.4292(2) 0.0450(9) Uani 1 1 d
C10 C -0.0627(7) 0.4266(2) 0.4573(2) 0.0482(10) Uani 1 1 d
H10 H -0.1033 0.3773 0.4277 0.080 Uiso 1 1 calc
C11 C 0.4473(7) 0.6834(2) 0.4949(2) 0.0503(10) Uani 1 1 d
H11A H 0.6280 0.6971 0.4874 0.080 Uiso 1 1 calc
H11B H 0.4491 0.6692 0.5543 0.080 Uiso 1 1 calc
C12 C 0.2735(7) 0.7599(2) 0.4741(2) 0.0536(10) Uani 1 1 d
H12A H 0.2810 0.7770 0.4160 0.080 Uiso 1 1 calc
H12B H 0.0905 0.7459 0.4783 0.080 Uiso 1 1 calc
C13 C 0.3615(8) 0.8302(2) 0.5332(3) 0.0788(14) Uani 1 1 d
H13A H 0.5406 0.8461 0.5260 0.080 Uiso 1 1 calc
H13B H 0.3672 0.8112 0.5913 0.080 Uiso 1 1 calc
C14 C 0.1842(9) 0.9060(3) 0.5195(3) 0.0920(16) Uani 1 1 d
H14A H 0.2497 0.9481 0.5601 0.080 Uiso 1 1 calc
H14B H 0.0064 0.8910 0.5268 0.080 Uiso 1 1 calc
H14C H 0.1839 0.9269 0.4630 0.080 Uiso 1 1 calc
C15 C 0.5145(9) 0.4195(3) 0.2069(3) 0.0863(15) Uani 1 1 d
H15A H 0.3965 0.3839 0.2320 0.080 Uiso 1 1 calc
H15B H 0.6853 0.3933 0.2102 0.080 Uiso 1 1 calc
H15C H 0.4430 0.4294 0.1483 0.080 Uiso 1 1 calc
C16 C 0.9271(7) 0.6997(3) 0.2361(2) 0.0697(12) Uani 1 1 d
H16A H 0.9944 0.6778 0.1874 0.080 Uiso 1 1 calc
H16B H 1.0729 0.7128 0.2798 0.080 Uiso 1 1 calc
H16C H 0.8263 0.7492 0.2201 0.080 Uiso 1 1 calc

loop_
_atom_site_aniso_label
_atom_site_aniso_U_11
_atom_site_aniso_U_22
_atom_site_aniso_U_33
_atom_site_aniso_U_23
_atom_site_aniso_U_13
_atom_site_aniso_U_12
O1 0.112(2) 0.0412(16) 0.085(2) -0.0209(16) 0.0416(17) -0.0148(16)
N1 0.0496(18) 0.0334(17) 0.056(2) -0.0009(15) 0.0079(16) -0.0029(14)
C1 0.062(2) 0.037(2) 0.053(3) 0.002(2) 0.007(2) 0.008(2)
C2 0.053(2) 0.040(2) 0.052(3) 0.0061(19) 0.001(2) 0.0043(18)
C3 0.070(3) 0.043(2) 0.053(3) 0.004(2) 0.018(2) 0.002(2)
C4 0.074(3) 0.059(3) 0.064(3) 0.006(2) 0.021(2) 0.004(2)
C5 0.057(3) 0.048(2) 0.058(3) 0.013(2) 0.009(2) 0.003(2)
C6 0.049(2) 0.042(2) 0.063(3) 0.007(2) 0.007(2) 0.0030(19)
C7 0.047(2) 0.038(2) 0.055(3) 0.005(2) 0.008(2) 0.0091(18)
C8 0.042(2) 0.033(2) 0.053(2) 0.0023(18) 0.0035(19) 0.0048(17)
C9 0.052(2) 0.033(2) 0.050(2) 0.0009(18) 0.007(2) 0.0064(17)
C10 0.054(2) 0.032(2) 0.057(3) -0.0020(18) 0.005(2) 0.0030(18)
C11 0.050(2) 0.036(2) 0.064(3) -0.0035(19) 0.0068(19) -0.0009(17)
C12 0.059(2) 0.037(2) 0.063(2) 0.002(2) 0.0026(19) -0.0012(18)
C13 0.084(3) 0.052(3) 0.100(4) -0.016(3) 0.011(3) 0.011(2)
C14 0.119(4) 0.055(3) 0.106(4) -0.016(3) 0.028(3) 0.014(3)
C15 0.122(4) 0.075(3) 0.074(3) -0.016(3) 0.052(3) -0.009(3)
C16 0.071(3) 0.069(3) 0.071(3) 0.016(2) 0.014(2) -0.006(2)

loop_
_atom_type_symbol
_atom_type_description
_atom_type_scat_dispersion_real
_atom_type_scat_dispersion_imag
_atom_type_scat_source
C C 0.0033 0.0016 'International Tables Vol C Tables 4.2.6.8 and 6.1.1.4'
H H 0.0000 0.0000 'International Tables Vol C Tables 4.2.6.8 and 6.1.1.4'
N N 0.0061 0.0033 'International Tables Vol C Tables 4.2.6.8 and 6.1.1.4'
O O 0.0106 0.0060 'International Tables Vol C Tables 4.2.6.8 and 6.1.1.4'

loop_
_geom_angle_atom_site_label_1
_geom_angle_atom_site_label_2
_geom_angle_atom_site_label_3
_geom_angle
_geom_angle_site_symmetry_1
_geom_angle_site_symmetry_3
C7 N1 C8 121.0(3) . .
C7 N1 C11 120.9(3) . .
C8 N1 C11 118.0(3) . .
O1 C1 C2 123.7(4) . .
O1 C1 C9 119.7(4) . .
C2 C1 C9 116.6(3) . .
C3 C2 C7 119.1(4) . .
C3 C2 C1 121.6(3) . .
C7 C2 C1 119.2(4) . .
C4 C3 C2 119.6(4) . .
C4 C3 C15 117.9(4) . .
C2 C3 C15 122.5(4) . .
C3 C4 C5 122.0(4) . .
C6 C5 C4 119.6(4) . .
C6 C5 C16 120.4(4) . .
C4 C5 C16 120.0(4) . .
C5 C6 C7 121.0(4) . .
N1 C7 C6 119.6(3) . .
N1 C7 C2 121.7(3) . .
C6 C7 C2 118.6(4) . .
N1 C8 C10 122.6(3) . 3_566
N1 C8 C9 120.5(4) . .
C10 C8 C9 116.9(3) 3_566 .
C10 C9 C8 121.3(3) . .
C10 C9 C1 118.0(3) . .
C8 C9 C1 120.7(4) . .
C9 C10 C8 121.9(3) . 3_566
N1 C11 C12 114.0(3) . .
C13 C12 C11 111.5(3) . .
C12 C13 C14 113.9(4) . .

loop_
_geom_bond_atom_site_label_1
_geom_bond_atom_site_label_2
_geom_bond_distance
_geom_bond_site_symmetry_2
O1 C1 1.227(4) .
N1 C7 1.379(4) .
N1 C8 1.382(4) .
N1 C11 1.468(4) .
C1 C2 1.451(5) .
C1 C9 1.469(5) .
C2 C3 1.411(5) .
C2 C7 1.419(5) .
C3 C4 1.364(5) .
C3 C15 1.508(5) .
C4 C5 1.392(5) .
C5 C6 1.359(5) .
C5 C16 1.506(5) .
C6 C7 1.416(5) .
C8 C10 1.393(5) 3_566
C8 C9 1.402(4) .
C9 C10 1.385(4) .
C10 C8 1.393(5) 3_566
C11 C12 1.522(4) .
C12 C13 1.496(5) .
C13 C14 1.513(5) .

loop_
_geom_hbond_atom_site_label_D
_geom_hbond_atom_site_label_H
_geom_hbond_atom_site_label_A
_geom_hbond_distance_DH
_geom_hbond_distance_HA
_geom_hbond_distance_DA
_geom_hbond_angle_DHA
_geom_hbond_site_symmetry_A
C16 H16C O1 0.96 2.36 3.221(5) 148.4 2_655
